data_7223143
loop_
_publ_author_name
'Zou, Xiaoyan'
'Yan, Pengfei'
'Dong, Yanping'
'Luan, Fang'
'Li, Guangming'

_publ_section_title
;
 Magnetic dynamics of two salen type Dy2 complexes modulated by
 coordination geometry
;
_journal_name_full 'RSC Adv.'
_journal_paper_doi 10.1039/C5RA18244A
_journal_year 2015
_chemical_formula_moiety ' C38 H44 Dy2 N10 O26, C H2 Cl2  '
_chemical_formula_sum 'C39 H46 Cl2 Dy2 N10 O26'
_chemical_formula_weight 1466.76
_chemical_name_systematic
; 
 ? 
;
_space_group_IT_number 14
_symmetry_cell_setting monoclinic
_symmetry_space_group_name_Hall '-P 2ybc'
_symmetry_space_group_name_H-M 'P 1 21/c 1'
_atom_sites_solution_hydrogens geom
_atom_sites_solution_primary direct
_atom_sites_solution_secondary difmap
_audit_creation_method SHELXL-97
_audit_update_record
;
2015-09-07 deposited with the CCDC.
2015-11-02 downloaded from the CCDC.
;
_cell_angle_alpha 90.00
_cell_angle_beta 98.45(3)
_cell_angle_gamma 90.00
_cell_formula_units_Z 2
_cell_length_a 12.087(2)
_cell_length_b 14.937(3)
_cell_length_c 15.076(3)
_cell_measurement_temperature 293(2)
_cell_volume 2692.3(9)
_computing_cell_refinement 'RAPID-AUTO (Rigaku 1998 <i>RAPID-AUTO</i>)'
_computing_data_collection 'RAPID-AUTO (Rigaku 1998 <i>RAPID-AUTO</i>)'
_computing_data_reduction 'CrystalClear (Rigaku/MSC, 2002)'
_computing_molecular_graphics 'SHELXTL (Sheldrick, 2008)'
_computing_publication_material SHELXL-97
_computing_structure_refinement 'SHELXL-97 (Sheldrick, 2008)'
_computing_structure_solution 'SHELXS-97 (Sheldrick, 2008)'
_diffrn_ambient_temperature 293(2)
_diffrn_measured_fraction_theta_full 0.990
_diffrn_measured_fraction_theta_max 0.990
_diffrn_measurement_device_type 'Rigaku RAXIS-RAPID'
_diffrn_measurement_method '\w scan'
_diffrn_radiation_monochromator graphite
_diffrn_radiation_source 'fine-focus sealed tube'
_diffrn_radiation_type MoK\a
_diffrn_radiation_wavelength 0.71073
_diffrn_reflns_av_R_equivalents 0.0343
_diffrn_reflns_av_sigmaI/netI 0.0306
_diffrn_reflns_limit_h_max 15
_diffrn_reflns_limit_h_min -15
_diffrn_reflns_limit_k_max 19
_diffrn_reflns_limit_k_min -19
_diffrn_reflns_limit_l_max 15
_diffrn_reflns_limit_l_min -19
_diffrn_reflns_number 24526
_diffrn_reflns_theta_full 27.47
_diffrn_reflns_theta_max 27.47
_diffrn_reflns_theta_min 3.00
_exptl_absorpt_coefficient_mu 2.947
_exptl_absorpt_correction_T_max 0.662
_exptl_absorpt_correction_T_min 0.594
_exptl_absorpt_correction_type multi-scan
_exptl_absorpt_process_details 'ABSCOR (Higashi, 1995)'
_exptl_crystal_colour yellow
_exptl_crystal_density_diffrn 1.809
_exptl_crystal_density_method 'not measured'
_exptl_crystal_description block
_exptl_crystal_F_000 1448
_exptl_crystal_size_max 0.20
_exptl_crystal_size_mid 0.15
_exptl_crystal_size_min 0.14
_refine_diff_density_max 0.894
_refine_diff_density_min -0.629
_refine_diff_density_rms 0.082
_refine_ls_extinction_method none
_refine_ls_goodness_of_fit_ref 1.048
_refine_ls_hydrogen_treatment constr
_refine_ls_matrix_type full
_refine_ls_number_parameters 372
_refine_ls_number_reflns 6106
_refine_ls_number_restraints 0
_refine_ls_restrained_S_all 1.048
_refine_ls_R_factor_all 0.0436
_refine_ls_R_factor_gt 0.0322
_refine_ls_shift/su_max 0.007
_refine_ls_shift/su_mean 0.000
_refine_ls_structure_factor_coef Fsqd
_refine_ls_weighting_details 'calc w=1/[\s^2^(Fo^2^)+(0.0276P)^2^+2.4524P] where P=(Fo^2^+2Fc^2^)/3'
_refine_ls_weighting_scheme calc
_refine_ls_wR_factor_gt 0.0657
_refine_ls_wR_factor_ref 0.0697
_reflns_number_gt 5015
_reflns_number_total 6166
_reflns_threshold_expression >2sigma(I)
_cod_data_source_file c5ra18244a2.cif
_cod_data_source_block c
_cod_original_sg_symbol_Hall ' -P 2ybc  '
_cod_original_sg_symbol_H-M ' P 21/c  '
_cod_database_code 7223143

loop_
_symmetry_equiv_pos_as_xyz
'x, y, z'
'-x, y+1/2, -z+1/2'
'-x, -y, -z'
'x, -y-1/2, z-1/2'

loop_
_atom_site_label
_atom_site_type_symbol
_atom_site_fract_x
_atom_site_fract_y
_atom_site_fract_z
_atom_site_U_iso_or_equiv
_atom_site_adp_type
_atom_site_occupancy
_atom_site_symmetry_multiplicity
_atom_site_calc_flag
_atom_site_refinement_flags
C1 C 0.2373(3) -0.0231(2) 0.1521(2) 0.0439(8) Uani 1 1 d .
C2 C 0.2015(3) 0.0334(3) 0.0774(2) 0.0504(9) Uani 1 1 d .
C3 C 0.1825(4) -0.0005(3) -0.0078(3) 0.0754(14) Uani 1 1 d .
H3 H 0.1599 0.0373 -0.0561 0.090 Uiso 1 1 calc R
C4 C 0.1970(6) -0.0921(4) -0.0226(3) 0.0934(18) Uani 1 1 d .
H4 H 0.1811 -0.1153 -0.0803 0.112 Uiso 1 1 calc R
C5 C 0.2339(5) -0.1466(3) 0.0470(3) 0.0756(14) Uani 1 1 d .
H5 H 0.2454 -0.2070 0.0363 0.091 Uiso 1 1 calc R
C6 C 0.2553(3) -0.1135(3) 0.1354(2) 0.0491(9) Uani 1 1 d .
C7 C 0.2945(3) -0.1722(2) 0.2086(3) 0.0490(9) Uani 1 1 d .
H7 H 0.3088 -0.2317 0.1960 0.059 Uiso 1 1 calc R
C8 C 0.3492(3) -0.2012(3) 0.3692(3) 0.0541(10) Uani 1 1 d .
H8A H 0.3745 -0.2589 0.3506 0.065 Uiso 1 1 calc R
H8B H 0.2879 -0.2112 0.4030 0.065 Uiso 1 1 calc R
C9 C 0.4440(3) -0.1541(3) 0.4276(3) 0.0525(9) Uani 1 1 d .
H9A H 0.4187 -0.0958 0.4446 0.063 Uiso 1 1 calc R
H9B H 0.4654 -0.1886 0.4820 0.063 Uiso 1 1 calc R
C10 C 0.4565(3) 0.1427(3) 0.6196(3) 0.0570(10) Uani 1 1 d .
H10A H 0.4776 0.1071 0.6733 0.068 Uiso 1 1 calc R
H10B H 0.4324 0.2009 0.6379 0.068 Uiso 1 1 calc R
C11 C 0.3117(3) 0.0293(2) 0.5845(2) 0.0466(8) Uani 1 1 d .
H11 H 0.3357 0.0031 0.6400 0.056 Uiso 1 1 calc R
C12 C 0.2195(3) -0.0104(2) 0.5287(2) 0.0411(8) Uani 1 1 d .
C13 C 0.1694(4) -0.0893(2) 0.5586(3) 0.0531(10) Uani 1 1 d .
H13 H 0.1962 -0.1134 0.6144 0.064 Uiso 1 1 calc R
C14 C 0.0830(4) -0.1290(3) 0.5058(3) 0.0589(11) Uani 1 1 d .
H14 H 0.0506 -0.1802 0.5259 0.071 Uiso 1 1 calc R
C15 C 0.0420(3) -0.0940(2) 0.4219(3) 0.0520(9) Uani 1 1 d .
H15 H -0.0168 -0.1225 0.3860 0.062 Uiso 1 1 calc R
C16 C 0.0879(3) -0.0173(2) 0.3916(2) 0.0418(8) Uani 1 1 d .
C17 C 0.1781(3) 0.0268(2) 0.4450(2) 0.0375(7) Uani 1 1 d .
C18 C -0.0227(4) -0.0218(3) 0.2467(3) 0.0793(15) Uani 1 1 d .
H18A H 0.0071 -0.0797 0.2358 0.119 Uiso 1 1 calc R
H18B H -0.0343 0.0117 0.1917 0.119 Uiso 1 1 calc R
H18C H -0.0926 -0.0288 0.2689 0.119 Uiso 1 1 calc R
C19 C 0.1547(5) 0.1841(3) 0.0320(3) 0.0824(16) Uani 1 1 d .
H19A H 0.2087 0.1865 -0.0087 0.124 Uiso 1 1 calc R
H19B H 0.1474 0.2423 0.0575 0.124 Uiso 1 1 calc R
H19C H 0.0837 0.1656 0.0003 0.124 Uiso 1 1 calc R
Dy1 Dy 0.214927(14) 0.150231(10) 0.274152(10) 0.04031(6) Uani 1 1 d .
N1 N 0.3107(3) -0.14635(19) 0.2902(2) 0.0457(7) Uani 1 1 d .
H1A H 0.2977 -0.0909 0.2998 0.055 Uiso 1 1 calc R
N2 N 0.3635(3) 0.0990(2) 0.5629(2) 0.0472(7) Uani 1 1 d .
H2A H 0.3419 0.1218 0.5109 0.057 Uiso 1 1 calc R
N3 N -0.0115(3) 0.2144(2) 0.2594(3) 0.0580(9) Uani 1 1 d .
N4 N 0.2729(3) 0.3357(2) 0.2882(2) 0.0565(8) Uani 1 1 d .
N5 N 0.4649(3) 0.1379(2) 0.2895(3) 0.0624(9) Uani 1 1 d .
O1 O 0.2524(2) 0.01082(16) 0.23222(16) 0.0510(6) Uani 1 1 d .
O2 O 0.1909(3) 0.12150(18) 0.10193(17) 0.0578(7) Uani 1 1 d .
O3 O 0.2200(2) 0.09962(16) 0.41521(15) 0.0448(6) Uani 1 1 d .
O4 O 0.0547(2) 0.02511(17) 0.31171(17) 0.0511(6) Uani 1 1 d .
O5 O 0.0573(3) 0.23262(19) 0.3280(2) 0.0606(7) Uani 1 1 d .
O6 O -0.1100(3) 0.2302(3) 0.2538(3) 0.1029(13) Uani 1 1 d .
O7 O 0.0282(2) 0.17734(19) 0.19507(19) 0.0565(7) Uani 1 1 d .
O8 O 0.2976(3) 0.28161(18) 0.35333(19) 0.0611(7) Uani 1 1 d .
O9 O 0.2987(3) 0.4144(2) 0.2942(2) 0.0870(11) Uani 1 1 d .
O10 O 0.2213(2) 0.30296(17) 0.21620(18) 0.0532(6) Uani 1 1 d .
O11 O 0.4217(3) 0.1044(2) 0.3513(2) 0.0723(9) Uani 1 1 d .
O12 O 0.5654(3) 0.1369(3) 0.2879(3) 0.1049(15) Uani 1 1 d .
O13 O 0.3990(3) 0.1732(2) 0.2264(2) 0.0664(8) Uani 1 1 d .
Cl2 Cl 0.5164(7) -0.3954(6) 0.5060(5) 0.188(3) Uani 0.50 1 d P
C20 C 0.483(3) -0.506(2) 0.460(2) 0.190(17) Uani 0.50 1 d P
H20A H 0.5370 -0.5290 0.4253 0.228 Uiso 0.50 1 d PR
H20B H 0.4114 -0.5073 0.4221 0.228 Uiso 0.50 1 d PR
Cl1 Cl 0.4858(5) -0.5719(5) 0.5633(5) 0.173(3) Uani 0.50 1 d P

loop_
_atom_site_aniso_label
_atom_site_aniso_U_11
_atom_site_aniso_U_22
_atom_site_aniso_U_33
_atom_site_aniso_U_23
_atom_site_aniso_U_13
_atom_site_aniso_U_12
C1 0.040(2) 0.056(2) 0.0348(19) -0.0015(14) 0.0030(15) 0.0015(16)
C2 0.052(2) 0.064(2) 0.0345(19) 0.0014(16) 0.0035(16) 0.0062(18)
C3 0.099(4) 0.089(3) 0.033(2) 0.000(2) -0.006(2) 0.012(3)
C4 0.149(6) 0.086(4) 0.038(3) -0.017(2) -0.007(3) 0.007(4)
C5 0.107(4) 0.066(3) 0.050(3) -0.019(2) 0.001(3) 0.000(3)
C6 0.053(2) 0.053(2) 0.040(2) -0.0054(16) 0.0026(17) -0.0033(18)
C7 0.051(2) 0.0419(19) 0.053(2) -0.0049(15) 0.0062(18) -0.0044(16)
C8 0.055(2) 0.050(2) 0.055(2) 0.0112(17) 0.0001(19) -0.0056(18)
C9 0.051(2) 0.062(2) 0.043(2) 0.0055(17) -0.0010(17) -0.0040(19)
C10 0.051(2) 0.070(3) 0.048(2) -0.0146(19) 0.0018(18) -0.003(2)
C11 0.049(2) 0.051(2) 0.0392(19) 0.0041(15) 0.0047(16) 0.0097(17)
C12 0.0398(19) 0.0398(18) 0.043(2) 0.0045(14) 0.0048(15) 0.0029(15)
C13 0.062(3) 0.047(2) 0.051(2) 0.0175(17) 0.012(2) 0.0035(18)
C14 0.066(3) 0.044(2) 0.068(3) 0.0139(18) 0.014(2) -0.0129(19)
C15 0.046(2) 0.045(2) 0.065(3) 0.0002(17) 0.0063(19) -0.0104(17)
C16 0.0394(19) 0.0437(18) 0.0417(19) -0.0005(14) 0.0045(15) 0.0005(15)
C17 0.0345(18) 0.0392(17) 0.0393(18) 0.0023(13) 0.0078(14) 0.0002(14)
C18 0.089(4) 0.076(3) 0.062(3) 0.000(2) -0.027(3) -0.025(3)
C19 0.127(5) 0.075(3) 0.045(3) 0.022(2) 0.013(3) 0.032(3)
Dy1 0.04741(11) 0.04002(9) 0.03287(9) 0.00620(6) 0.00376(6) 0.00503(8)
N1 0.0451(17) 0.0434(16) 0.0465(17) 0.0002(13) -0.0004(13) -0.0037(14)
N2 0.0441(18) 0.0559(18) 0.0390(17) -0.0018(13) -0.0029(13) -0.0023(14)
N3 0.054(2) 0.059(2) 0.063(2) 0.0116(17) 0.0164(18) 0.0134(17)
N4 0.068(2) 0.047(2) 0.056(2) 0.0031(15) 0.0163(18) 0.0011(16)
N5 0.051(2) 0.059(2) 0.077(3) 0.0143(18) 0.0083(19) -0.0002(17)
O1 0.0698(18) 0.0490(14) 0.0324(13) 0.0005(10) 0.0016(12) 0.0086(13)
O2 0.080(2) 0.0600(16) 0.0315(13) 0.0070(11) 0.0015(13) 0.0256(14)
O3 0.0488(15) 0.0470(13) 0.0367(13) 0.0086(10) 0.0004(11) -0.0134(11)
O4 0.0551(16) 0.0529(15) 0.0409(14) 0.0025(11) -0.0078(12) -0.0104(12)
O5 0.070(2) 0.0618(17) 0.0514(17) -0.0003(13) 0.0126(15) 0.0060(14)
O6 0.053(2) 0.146(4) 0.110(3) 0.014(3) 0.014(2) 0.038(2)
O7 0.0539(17) 0.0666(17) 0.0473(16) 0.0031(13) 0.0015(13) 0.0049(13)
O8 0.078(2) 0.0572(16) 0.0462(16) 0.0035(12) 0.0042(14) -0.0070(14)
O9 0.126(3) 0.0456(17) 0.089(3) 0.0002(16) 0.015(2) -0.0115(19)
O10 0.0651(18) 0.0494(15) 0.0446(15) 0.0068(11) 0.0062(13) 0.0068(13)
O11 0.069(2) 0.087(2) 0.0587(19) 0.0156(16) 0.0032(16) -0.0132(17)
O12 0.045(2) 0.111(3) 0.158(4) 0.053(3) 0.012(2) 0.0017(19)
O13 0.0591(18) 0.0638(18) 0.077(2) 0.0222(15) 0.0124(16) 0.0150(14)
Cl2 0.175(6) 0.201(7) 0.184(7) -0.003(6) 0.010(5) -0.010(5)
C20 0.14(2) 0.112(14) 0.32(6) 0.05(3) 0.02(3) -0.043(13)
Cl1 0.144(4) 0.167(6) 0.223(7) 0.090(5) 0.071(5) 0.041(4)

loop_
_atom_type_symbol
_atom_type_description
_atom_type_scat_dispersion_real
_atom_type_scat_dispersion_imag
_atom_type_scat_source
C C 0.0033 0.0016 'International Tables Vol C Tables 4.2.6.8 and 6.1.1.4'
H H 0.0000 0.0000 'International Tables Vol C Tables 4.2.6.8 and 6.1.1.4'
Dy Dy -0.1892 4.4098 'International Tables Vol C Tables 4.2.6.8 and 6.1.1.4'
N N 0.0061 0.0033 'International Tables Vol C Tables 4.2.6.8 and 6.1.1.4'
O O 0.0106 0.0060 'International Tables Vol C Tables 4.2.6.8 and 6.1.1.4'
Cl Cl 0.1484 0.1585 'International Tables Vol C Tables 4.2.6.8 and 6.1.1.4'

loop_
_geom_angle_atom_site_label_1
_geom_angle_atom_site_label_2
_geom_angle_atom_site_label_3
_geom_angle
_geom_angle_site_symmetry_1
_geom_angle_site_symmetry_3
O1 C1 C6 122.8(3) . .
O1 C1 C2 119.3(3) . .
C6 C1 C2 117.9(3) . .
C3 C2 O2 126.6(4) . .
C3 C2 C1 120.9(4) . .
O2 C2 C1 112.5(3) . .
C2 C3 C4 120.2(4) . .
C2 C3 H3 119.9 . .
C4 C3 H3 119.9 . .
C5 C4 C3 120.0(4) . .
C5 C4 H4 120.0 . .
C3 C4 H4 120.0 . .
C4 C5 C6 121.1(4) . .
C4 C5 H5 119.4 . .
C6 C5 H5 119.4 . .
C1 C6 C5 119.8(4) . .
C1 C6 C7 119.7(3) . .
C5 C6 C7 120.5(4) . .
N1 C7 C6 122.9(3) . .
N1 C7 H7 118.5 . .
C6 C7 H7 118.5 . .
N1 C8 C9 109.6(3) . .
N1 C8 H8A 109.7 . .
C9 C8 H8A 109.7 . .
N1 C8 H8B 109.7 . .
C9 C8 H8B 109.7 . .
H8A C8 H8B 108.2 . .
C10 C9 C8 111.7(3) 3_656 .
C10 C9 H9A 109.3 3_656 .
C8 C9 H9A 109.3 . .
C10 C9 H9B 109.3 3_656 .
C8 C9 H9B 109.3 . .
H9A C9 H9B 107.9 . .
N2 C10 C9 112.1(3) . 3_656
N2 C10 H10A 109.2 . .
C9 C10 H10A 109.2 3_656 .
N2 C10 H10B 109.2 . .
C9 C10 H10B 109.2 3_656 .
H10A C10 H10B 107.9 . .
N2 C11 C12 123.9(3) . .
N2 C11 H11 118.1 . .
C12 C11 H11 118.1 . .
C17 C12 C11 120.8(3) . .
C17 C12 C13 119.9(3) . .
C11 C12 C13 119.2(3) . .
C14 C13 C12 120.2(4) . .
C14 C13 H13 119.9 . .
C12 C13 H13 119.9 . .
C13 C14 C15 120.8(3) . .
C13 C14 H14 119.6 . .
C15 C14 H14 119.6 . .
C16 C15 C14 120.3(4) . .
C16 C15 H15 119.8 . .
C14 C15 H15 119.8 . .
O4 C16 C15 126.5(3) . .
O4 C16 C17 112.7(3) . .
C15 C16 C17 120.8(3) . .
O3 C17 C12 122.3(3) . .
O3 C17 C16 119.8(3) . .
C12 C17 C16 118.0(3) . .
O4 C18 H18A 109.5 . .
O4 C18 H18B 109.5 . .
H18A C18 H18B 109.5 . .
O4 C18 H18C 109.5 . .
H18A C18 H18C 109.5 . .
H18B C18 H18C 109.5 . .
O2 C19 H19A 109.5 . .
O2 C19 H19B 109.5 . .
H19A C19 H19B 109.5 . .
O2 C19 H19C 109.5 . .
H19A C19 H19C 109.5 . .
H19B C19 H19C 109.5 . .
O1 Dy1 O3 88.62(9) . .
O1 Dy1 O7 103.21(10) . .
O3 Dy1 O7 114.51(9) . .
O1 Dy1 O8 143.29(10) . .
O3 Dy1 O8 81.67(9) . .
O7 Dy1 O8 113.06(10) . .
O1 Dy1 O10 138.30(9) . .
O3 Dy1 O10 130.75(9) . .
O7 Dy1 O10 75.22(10) . .
O8 Dy1 O10 52.52(9) . .
O1 Dy1 O13 79.51(10) . .
O3 Dy1 O13 115.03(10) . .
O7 Dy1 O13 130.43(10) . .
O8 Dy1 O13 72.98(11) . .
O10 Dy1 O13 71.86(9) . .
O1 Dy1 O5 138.05(10) . .
O3 Dy1 O5 76.98(10) . .
O7 Dy1 O5 51.67(10) . .
O8 Dy1 O5 73.84(10) . .
O10 Dy1 O5 73.91(9) . .
O13 Dy1 O5 142.25(10) . .
O1 Dy1 O2 64.12(8) . .
O3 Dy1 O2 150.50(9) . .
O7 Dy1 O2 65.06(10) . .
O8 Dy1 O2 126.81(9) . .
O10 Dy1 O2 78.61(9) . .
O13 Dy1 O2 72.83(11) . .
O5 Dy1 O2 115.21(10) . .
O1 Dy1 O11 70.81(10) . .
O3 Dy1 O11 67.09(9) . .
O7 Dy1 O11 173.93(10) . .
O8 Dy1 O11 72.80(11) . .
O10 Dy1 O11 108.42(10) . .
O13 Dy1 O11 48.57(10) . .
O5 Dy1 O11 133.59(10) . .
O2 Dy1 O11 110.47(10) . .
O1 Dy1 O4 67.21(9) . .
O3 Dy1 O4 60.63(8) . .
O7 Dy1 O4 65.86(9) . .
O8 Dy1 O4 133.11(9) . .
O10 Dy1 O4 138.67(9) . .
O13 Dy1 O4 146.26(9) . .
O5 Dy1 O4 71.42(9) . .
O2 Dy1 O4 96.44(9) . .
O11 Dy1 O4 111.62(9) . .
O1 Dy1 N4 149.75(10) . .
O3 Dy1 N4 106.48(9) . .
O7 Dy1 N4 94.28(10) . .
O8 Dy1 N4 26.32(9) . .
O10 Dy1 N4 26.20(9) . .
O13 Dy1 N4 70.39(10) . .
O5 Dy1 N4 71.88(10) . .
O2 Dy1 N4 102.91(10) . .
O11 Dy1 N4 90.74(11) . .
O4 Dy1 N4 143.04(9) . .
O1 Dy1 N3 121.15(11) . .
O3 Dy1 N3 94.51(10) . .
O7 Dy1 N3 25.99(10) . .
O8 Dy1 N3 94.97(11) . .
O10 Dy1 N3 75.01(10) . .
O13 Dy1 N3 145.23(9) . .
O5 Dy1 N3 25.86(10) . .
O2 Dy1 N3 90.71(10) . .
O11 Dy1 N3 158.82(11) . .
O4 Dy1 N3 63.97(9) . .
N4 Dy1 N3 84.40(11) . .
C7 N1 C8 126.9(3) . .
C7 N1 H1A 116.6 . .
C8 N1 H1A 116.6 . .
C11 N2 C10 125.2(3) . .
C11 N2 H2A 117.4 . .
C10 N2 H2A 117.4 . .
O6 N3 O5 122.9(4) . .
O6 N3 O7 120.8(4) . .
O5 N3 O7 116.3(3) . .
O6 N3 Dy1 171.8(3) . .
O5 N3 Dy1 60.11(19) . .
O7 N3 Dy1 56.75(19) . .
O9 N4 O10 121.7(4) . .
O9 N4 O8 121.8(4) . .
O10 N4 O8 116.5(3) . .
O9 N4 Dy1 179.3(3) . .
O10 N4 Dy1 58.53(17) . .
O8 N4 Dy1 57.92(18) . .
O12 N5 O11 122.8(4) . .
O12 N5 O13 120.7(4) . .
O11 N5 O13 116.5(4) . .
C1 O1 Dy1 128.2(2) . .
C2 O2 C19 117.2(3) . .
C2 O2 Dy1 115.1(2) . .
C19 O2 Dy1 127.2(3) . .
C17 O3 Dy1 130.3(2) . .
C16 O4 C18 116.9(3) . .
C16 O4 Dy1 111.3(2) . .
C18 O4 Dy1 125.9(3) . .
N3 O5 Dy1 94.0(2) . .
N3 O7 Dy1 97.3(2) . .
N4 O8 Dy1 95.8(2) . .
N4 O10 Dy1 95.3(2) . .
N5 O11 Dy1 92.3(2) . .
N5 O13 Dy1 102.6(2) . .
Cl1 Cl2 C20 84.1(14) 3_646 3_646
Cl1 Cl2 C20 45.0(11) 3_646 .
C20 Cl2 C20 42.0(17) 3_646 .
C20 C20 Cl1 93(3) 3_646 3_646
C20 C20 Cl2 81(3) 3_646 3_646
Cl1 C20 Cl2 163(3) 3_646 3_646
C20 C20 Cl2 57(3) 3_646 .
Cl1 C20 Cl2 38.9(9) 3_646 .
Cl2 C20 Cl2 138.0(17) 3_646 .
C20 C20 Cl1 45(2) 3_646 .
Cl1 C20 Cl1 137.8(17) 3_646 .
Cl2 C20 Cl1 38.6(8) 3_646 .
Cl2 C20 Cl1 100.7(14) . .
C20 C20 H20A 115.2 3_646 .
Cl1 C20 H20A 85.2 3_646 .
Cl2 C20 H20A 82.8 3_646 .
Cl2 C20 H20A 113.3 . .
Cl1 C20 H20A 110.1 . .
C20 C20 H20B 137.0 3_646 .
Cl1 C20 H20B 97.2 3_646 .
Cl2 C20 H20B 98.4 3_646 .
Cl2 C20 H20B 111.7 . .
Cl1 C20 H20B 113.8 . .
H20A C20 H20B 107.3 . .
Cl2 Cl1 C20 96.0(16) 3_646 3_646
Cl2 Cl1 C20 57.3(12) 3_646 .
C20 Cl1 C20 42.2(17) 3_646 .

loop_
_geom_bond_atom_site_label_1
_geom_bond_atom_site_label_2
_geom_bond_distance
_geom_bond_site_symmetry_2
C1 O1 1.298(4) .
C1 C6 1.397(5) .
C1 C2 1.423(5) .
C2 C3 1.368(6) .
C2 O2 1.379(5) .
C3 C4 1.401(7) .
C3 H3 0.9300 .
C4 C5 1.351(7) .
C4 H4 0.9300 .
C5 C6 1.409(6) .
C5 H5 0.9300 .
C6 C7 1.434(5) .
C7 N1 1.278(5) .
C7 H7 0.9300 .
C8 N1 1.464(5) .
C8 C9 1.512(5) .
C8 H8A 0.9700 .
C8 H8B 0.9700 .
C9 C10 1.494(6) 3_656
C9 H9A 0.9700 .
C9 H9B 0.9700 .
C10 N2 1.462(5) .
C10 C9 1.494(6) 3_656
C10 H10A 0.9700 .
C10 H10B 0.9700 .
C11 N2 1.281(5) .
C11 C12 1.423(5) .
C11 H11 0.9300 .
C12 C17 1.402(5) .
C12 C13 1.428(5) .
C13 C14 1.353(6) .
C13 H13 0.9300 .
C14 C15 1.390(6) .
C14 H14 0.9300 .
C15 C16 1.380(5) .
C15 H15 0.9300 .
C16 O4 1.368(4) .
C16 C17 1.419(5) .
C17 O3 1.307(4) .
C18 O4 1.434(5) .
C18 H18A 0.9600 .
C18 H18B 0.9600 .
C18 H18C 0.9600 .
C19 O2 1.429(5) .
C19 H19A 0.9600 .
C19 H19B 0.9600 .
C19 H19C 0.9600 .
Dy1 O1 2.242(2) .
Dy1 O3 2.249(2) .
Dy1 O7 2.426(3) .
Dy1 O8 2.434(3) .
Dy1 O10 2.448(3) .
Dy1 O13 2.461(3) .
Dy1 O5 2.502(3) .
Dy1 O2 2.605(3) .
Dy1 O11 2.686(3) .
Dy1 O4 2.808(3) .
Dy1 N4 2.858(3) .
Dy1 N3 2.878(4) .
N1 H1A 0.8600 .
N2 H2A 0.8600 .
N3 O6 1.204(5) .
N3 O5 1.259(5) .
N3 O7 1.271(4) .
N4 O9 1.216(4) .
N4 O10 1.267(4) .
N4 O8 1.274(4) .
N5 O12 1.219(5) .
N5 O11 1.238(4) .
N5 O13 1.262(5) .
Cl2 Cl1 1.151(8) 3_646
Cl2 C20 1.55(3) 3_646
Cl2 C20 1.82(3) .
C20 C20 1.23(5) 3_646
C20 Cl1 1.30(3) 3_646
C20 Cl2 1.55(3) 3_646
C20 Cl1 1.84(3) .
C20 H20A 0.9601 .
C20 H20B 0.9600 .
Cl1 Cl2 1.151(8) 3_646
Cl1 C20 1.30(3) 3_646

loop_
_geom_hbond_atom_site_label_D
_geom_hbond_atom_site_label_H
_geom_hbond_atom_site_label_A
_geom_hbond_distance_DH
_geom_hbond_distance_HA
_geom_hbond_distance_DA
_geom_hbond_angle_DHA
N1 H1A O1 0.86 1.87 2.567(4) 137.7
N2 H2A O3 0.86 1.93 2.614(4) 135.1
